data_4316589
loop_
_publ_author_name
'M. Isabel Ortiz'
'M. Laura Soriano'
'M. Pilar Carranza'
'F\'elix A. Jal\'on'
'Jonathan W. Steed'
'Kurt Mereiter'
'Ana M. Rodr\'iguez'
'David Qui\~nonero'
'Pere M. Dey\`a'
'Blanca R. Manzano'

_publ_contact_author
;                                                                               
     'Manzano, BR.'                                     
      Departamento de Quimica Inorganica, Organica y Bioquimica
      Universidad de Castilla-La Mancha
      Facultad de Quimicas
      Avda. C.J. Cela, 10
      13071-Ciudad Real
      Spain
;
_publ_contact_author_email blanca.manzano@uclm.es
_publ_contact_author_phone '+34 926295300'
_publ_section_title
;
 New [2 x 2] Copper(I) Grids as Anion Receptors. Effect of Ligand
 Functionalization on the Ability to Host Counteranions by Hydrogen Bonds
;
_journal_name_full 'Inorganic Chemistry'
_journal_page_first 8828
_journal_page_last 8847
_journal_paper_doi 10.1021/ic1009913
_journal_volume 49
_journal_year 2010
_chemical_formula_moiety 'C56 H68 Cu4 N28, 4(B F4)'
_chemical_formula_sum 'C56 H68 B4 Cu4 F16 N28'
_chemical_formula_weight 1734.78
_chemical_name_common '921 I-119 [Cu4(a-bpz*pm)4](BF4)4.solv'
_chemical_name_systematic
; 
[Cu4(a-bpz*pm)4](BF4)4.solv
;
_space_group_IT_number 2
_symmetry_cell_setting triclinic
_symmetry_space_group_name_Hall '-P 1'
_symmetry_space_group_name_H-M 'P -1'
_atom_sites_solution_hydrogens geom
_atom_sites_solution_primary direct
_atom_sites_solution_secondary difmap
_audit_creation_method SHELXL-97
_cell_angle_alpha 94.910(1)
_cell_angle_beta 100.478(1)
_cell_angle_gamma 118.410(1)
_cell_formula_units_Z 2
_cell_length_a 15.4109(8)
_cell_length_b 15.8760(8)
_cell_length_c 20.2866(10)
_cell_measurement_reflns_used 9404
_cell_measurement_temperature 173(2)
_cell_measurement_theta_max 29.56
_cell_measurement_theta_min 2.26
_cell_volume 4207.0(4)
_computing_cell_refinement 'Bruker SAINT'
_computing_data_collection 'Bruker SMART'
_computing_data_reduction 'Bruker SAINT, SADABS, XPREP'
_computing_molecular_graphics 'Bruker SHELXTL'
_computing_publication_material 'Bruker SHELXTL'
_computing_structure_refinement 'SHELXL-97 (Sheldrick, 1997)'
_computing_structure_solution 'SHELXS-97 (Sheldrick, 1997)'
_diffrn_ambient_temperature 173(2)
_diffrn_measured_fraction_theta_full 0.996
_diffrn_measured_fraction_theta_max 0.996
_diffrn_measurement_device_type 'CCD area detector'
_diffrn_measurement_method 'phi and omega scans'
_diffrn_radiation_monochromator graphite
_diffrn_radiation_source 'fine-focus sealed tube'
_diffrn_radiation_type MoK\a
_diffrn_radiation_wavelength 0.71073
_diffrn_reflns_av_R_equivalents 0.0240
_diffrn_reflns_av_sigmaI/netI 0.0297
_diffrn_reflns_limit_h_max 18
_diffrn_reflns_limit_h_min -18
_diffrn_reflns_limit_k_max 18
_diffrn_reflns_limit_k_min -18
_diffrn_reflns_limit_l_max 24
_diffrn_reflns_limit_l_min -24
_diffrn_reflns_number 43584
_diffrn_reflns_theta_full 25.00
_diffrn_reflns_theta_max 25.00
_diffrn_reflns_theta_min 2.08
_diffrn_standards_decay_% 0
_exptl_absorpt_coefficient_mu 1.084
_exptl_absorpt_correction_T_max 1.000
_exptl_absorpt_correction_T_min 0.755
_exptl_absorpt_correction_type multi-scan
_exptl_absorpt_process_details 'program SADABS'
_exptl_crystal_colour orange
_exptl_crystal_density_diffrn 1.369
_exptl_crystal_density_method 'not measured'
_exptl_crystal_description prism
_exptl_crystal_F_000 1760
_exptl_crystal_size_max 0.72
_exptl_crystal_size_mid 0.22
_exptl_crystal_size_min 0.21
_refine_diff_density_max 0.995
_refine_diff_density_min -0.489
_refine_diff_density_rms 0.080
_refine_ls_extinction_method none
_refine_ls_goodness_of_fit_ref 1.096
_refine_ls_hydrogen_treatment mixed
_refine_ls_matrix_type full
_refine_ls_number_parameters 1079
_refine_ls_number_reflns 14749
_refine_ls_number_restraints 142
_refine_ls_restrained_S_all 1.124
_refine_ls_R_factor_all 0.0552
_refine_ls_R_factor_gt 0.0469
_refine_ls_shift/su_max 0.005
_refine_ls_shift/su_mean 0.000
_refine_ls_structure_factor_coef Fsqd
_refine_ls_weighting_details 'calc w=1/[\s^2^(Fo^2^)+(0.0930P)^2^+1.1584P] where P=(Fo^2^+2Fc^2^)/3'
_refine_ls_weighting_scheme calc
_refine_ls_wR_factor_gt 0.1378
_refine_ls_wR_factor_ref 0.1445
_reflns_number_gt 11959
_reflns_number_total 14749
_reflns_threshold_expression >2sigma(I)
_cod_data_source_file ic1009913_si_002_3.cif
_cod_data_source_block 6sqz
_cod_depositor_comments
;
The following automatic conversions were performed:

'_symmetry_cell_setting' value 'Triclinic' changed to 'triclinic'
according to the built-in table from CIF Core dictionary named
'cif_core.dic' version 2.4.1 from 2010-06-29.

Automatic conversion script
Id: cif_fix_values 1646 2011-03-28 12:23:43Z adriana 
;
_cod_database_code 4316589

loop_
_symmetry_equiv_pos_as_xyz
'x, y, z'
'-x, -y, -z'

loop_
_atom_site_label
_atom_site_type_symbol
_atom_site_fract_x
_atom_site_fract_y
_atom_site_fract_z
_atom_site_U_iso_or_equiv
_atom_site_adp_type
_atom_site_occupancy
_atom_site_symmetry_multiplicity
_atom_site_calc_flag
_atom_site_refinement_flags
_atom_site_disorder_assembly
_atom_site_disorder_group
Cu1 Cu 0.08843(3) 0.49069(3) 0.189712(18) 0.03866(12) Uani 1 1 d . . .
Cu2 Cu 0.48549(3) 0.48267(3) 0.192860(18) 0.03824(12) Uani 1 1 d . . .
Cu3 Cu 0.73037(3) 0.92831(3) 0.268858(19) 0.03862(12) Uani 1 1 d . . .
Cu4 Cu 0.33529(3) 0.93617(3) 0.273340(18) 0.03538(11) Uani 1 1 d . . .
N11 N 0.01301(18) 0.44072(18) 0.09260(12) 0.0368(5) Uani 1 1 d . . .
N12 N 0.05575(18) 0.40499(19) 0.05221(12) 0.0391(6) Uani 1 1 d . . .
N13 N 0.18970(18) 0.46679(18) 0.14694(12) 0.0380(6) Uani 1 1 d . . .
N14 N 0.34305(17) 0.46417(18) 0.14844(12) 0.0378(6) Uani 1 1 d . . .
N15 N 0.37279(18) 0.40287(19) 0.05418(12) 0.0402(6) Uani 1 1 d . . .
N16 N 0.46841(18) 0.43611(18) 0.09575(12) 0.0373(5) Uani 1 1 d . . .
N17 N 0.3212(2) 0.5318(3) 0.24379(14) 0.0567(8) Uani 1 1 d D . .
H17A H 0.3787(12) 0.546(2) 0.2649(16) 0.068 Uiso 1 1 d D . .
H17B H 0.291(2) 0.554(3) 0.2619(16) 0.068 Uiso 1 1 d D . .
C11 C -0.1503(3) 0.4316(3) 0.0857(2) 0.0583(9) Uani 1 1 d . . .
H11H H -0.1104 0.4855 0.1254 0.087 Uiso 1 1 calc R . .
H11I H -0.2001 0.3742 0.0998 0.087 Uiso 1 1 calc R . .
H11J H -0.1862 0.4511 0.0508 0.087 Uiso 1 1 calc R . .
C12 C -0.0814(2) 0.4074(2) 0.05721(16) 0.0397(7) Uani 1 1 d . . .
C13 C -0.1016(2) 0.3489(3) -0.00503(16) 0.0485(8) Uani 1 1 d . . .
H13A H -0.1647 0.3154 -0.0389 0.058 Uiso 1 1 calc R . .
C14 C -0.0151(2) 0.3486(3) -0.00833(16) 0.0495(8) Uani 1 1 d . . .
C15 C 0.0021(3) 0.2946(4) -0.0641(2) 0.0837(15) Uani 1 1 d . . .
H15A H 0.0634 0.3400 -0.0773 0.126 Uiso 1 1 calc R . .
H15B H -0.0569 0.2663 -0.1037 0.126 Uiso 1 1 calc R . .
H15C H 0.0112 0.2424 -0.0476 0.126 Uiso 1 1 calc R . .
C16 C 0.1551(2) 0.4249(2) 0.08068(14) 0.0361(6) Uani 1 1 d . . .
C17 C 0.2126(2) 0.4053(2) 0.04378(15) 0.0424(7) Uani 1 1 d . . .
H17C H 0.1895 0.3810 -0.0042 0.051 Uiso 1 1 calc R . .
C18 C 0.3066(2) 0.4236(2) 0.08169(15) 0.0375(6) Uani 1 1 d . . .
C19 C 0.2844(2) 0.4876(2) 0.17774(15) 0.0406(7) Uani 1 1 d . . .
C110 C 0.2680(3) 0.3026(4) -0.0658(2) 0.0793(14) Uani 1 1 d . . .
H11A H 0.2815 0.2753 -0.1053 0.119 Uiso 1 1 calc R . .
H11B H 0.2486 0.3508 -0.0782 0.119 Uiso 1 1 calc R . .
H11C H 0.2123 0.2500 -0.0518 0.119 Uiso 1 1 calc R . .
C111 C 0.3618(3) 0.3510(3) -0.00789(16) 0.0474(8) Uani 1 1 d . . .
C112 C 0.4507(3) 0.3514(3) -0.00406(16) 0.0485(8) Uani 1 1 d . . .
H11D H 0.4660 0.3204 -0.0386 0.058 Uiso 1 1 calc R . .
C113 C 0.5156(2) 0.4058(2) 0.06012(16) 0.0416(7) Uani 1 1 d . . .
C114 C 0.6212(3) 0.4292(3) 0.0900(2) 0.0637(10) Uani 1 1 d . . .
H11E H 0.6517 0.4814 0.1307 0.095 Uiso 1 1 calc R . .
H11F H 0.6613 0.4509 0.0562 0.095 Uiso 1 1 calc R . .
H11G H 0.6207 0.3709 0.1028 0.095 Uiso 1 1 calc R . .
N21 N 0.5266(2) 0.44182(17) 0.27776(13) 0.0431(6) Uani 1 1 d . . .
N22 N 0.58196(19) 0.51694(16) 0.33438(12) 0.0393(6) Uani 1 1 d . . .
N23 N 0.57226(17) 0.61552(16) 0.26061(12) 0.0325(5) Uani 1 1 d . . .
N24 N 0.66730(17) 0.78853(16) 0.28994(12) 0.0316(5) Uani 1 1 d . . .
N25 N 0.77916(18) 0.87319(17) 0.39418(12) 0.0378(6) Uani 1 1 d . . .
N26 N 0.80955(19) 0.95332(17) 0.36357(13) 0.0405(6) Uani 1 1 d . . .
N27 N 0.5577(2) 0.70843(19) 0.18418(13) 0.0446(6) Uani 1 1 d D . .
H27A H 0.513(2) 0.6562(11) 0.1596(14) 0.054 Uiso 1 1 d D . .
H27B H 0.563(2) 0.7590(13) 0.1733(16) 0.054 Uiso 1 1 d D . .
C21 C 0.4421(4) 0.2636(3) 0.2524(2) 0.0787(13) Uani 1 1 d . . .
H21A H 0.4279 0.2738 0.2056 0.118 Uiso 1 1 calc R . .
H21B H 0.3776 0.2239 0.2643 0.118 Uiso 1 1 calc R . .
H21C H 0.4815 0.2299 0.2556 0.118 Uiso 1 1 calc R . .
C22 C 0.5023(3) 0.3607(2) 0.30097(19) 0.0557(9) Uani 1 1 d . . .
C23 C 0.5398(3) 0.3812(2) 0.3716(2) 0.0662(11) Uani 1 1 d . . .
H23A H 0.5329 0.3346 0.3997 0.079 Uiso 1 1 calc R . .
C24 C 0.5886(3) 0.4804(2) 0.39350(18) 0.0501(8) Uani 1 1 d . . .
C25 C 0.6354(3) 0.5394(3) 0.46449(18) 0.0637(11) Uani 1 1 d . . .
H25A H 0.6100 0.5849 0.4706 0.096 Uiso 1 1 calc R . .
H25B H 0.7098 0.5764 0.4723 0.096 Uiso 1 1 calc R . .
H25C H 0.6173 0.4959 0.4972 0.096 Uiso 1 1 calc R . .
C26 C 0.6159(2) 0.6121(2) 0.32287(15) 0.0344(6) Uani 1 1 d . . .
C27 C 0.6884(2) 0.6948(2) 0.37110(15) 0.0364(6) Uani 1 1 d . . .
H27C H 0.7211 0.6915 0.4145 0.044 Uiso 1 1 calc R . .
C28 C 0.7096(2) 0.7821(2) 0.35151(14) 0.0327(6) Uani 1 1 d . . .
C29 C 0.6003(2) 0.7042(2) 0.24616(14) 0.0334(6) Uani 1 1 d . . .
C210 C 0.7998(4) 0.8344(3) 0.51344(19) 0.0722(12) Uani 1 1 d . . .
H21D H 0.7261 0.7890 0.5030 0.108 Uiso 1 1 calc R . .
H21E H 0.8234 0.8725 0.5601 0.108 Uiso 1 1 calc R . .
H21F H 0.8352 0.7975 0.5097 0.108 Uiso 1 1 calc R . .
C211 C 0.8218(3) 0.9016(2) 0.46435(17) 0.0489(8) Uani 1 1 d . . .
C212 C 0.8815(3) 1.0006(2) 0.47560(19) 0.0601(10) Uani 1 1 d . . .
H21G H 0.9222 1.0424 0.5187 0.072 Uiso 1 1 calc R . .
C213 C 0.8726(3) 1.0299(2) 0.41370(19) 0.0526(9) Uani 1 1 d . . .
C214 C 0.9217(4) 1.1296(3) 0.3972(2) 0.0749(13) Uani 1 1 d . . .
H21H H 0.9439 1.1270 0.3551 0.112 Uiso 1 1 calc R . .
H21I H 0.9809 1.1747 0.4349 0.112 Uiso 1 1 calc R . .
H21J H 0.8725 1.1526 0.3907 0.112 Uiso 1 1 calc R . .
N31 N 0.76379(18) 0.98137(18) 0.18710(13) 0.0375(6) Uani 1 1 d . . .
N32 N 0.70969(17) 1.02487(16) 0.16033(12) 0.0324(5) Uani 1 1 d . . .
N33 N 0.62265(16) 0.97133(16) 0.24227(11) 0.0298(5) Uani 1 1 d . . .
N34 N 0.46930(17) 0.97324(16) 0.24330(11) 0.0297(5) Uani 1 1 d . . .
N35 N 0.39574(17) 1.02829(16) 0.16281(11) 0.0305(5) Uani 1 1 d . . .
N36 N 0.31345(18) 0.98834(17) 0.19140(12) 0.0345(5) Uani 1 1 d . . .
N37 N 0.5342(2) 0.9093(2) 0.32209(14) 0.0437(6) Uani 1 1 d D . .
H37A H 0.5688(16) 0.8837(18) 0.3322(17) 0.052 Uiso 1 1 d D . .
H37B H 0.4827(17) 0.892(2) 0.3362(17) 0.052 Uiso 1 1 d D . .
C31 C 0.9079(3) 0.9644(3) 0.1707(3) 0.0719(12) Uani 1 1 d . . .
H31A H 0.8823 0.9143 0.1983 0.108 Uiso 1 1 calc R . .
H31B H 0.9743 1.0192 0.1968 0.108 Uiso 1 1 calc R . .
H31C H 0.9155 0.9364 0.1286 0.108 Uiso 1 1 calc R . .
C32 C 0.8344(2) 1.0000(2) 0.15295(19) 0.0478(8) Uani 1 1 d . . .
C33 C 0.8282(2) 1.0559(2) 0.10535(19) 0.0483(8) Uani 1 1 d . . .
H33A H 0.8711 1.0791 0.0752 0.058 Uiso 1 1 calc R . .
C34 C 0.7492(2) 1.0717(2) 0.10956(16) 0.0401(7) Uani 1 1 d . . .
C35 C 0.7143(3) 1.1309(3) 0.0720(2) 0.0569(9) Uani 1 1 d . . .
H35A H 0.7623 1.1664 0.0453 0.085 Uiso 1 1 calc R . .
H35B H 0.7109 1.1777 0.1048 0.085 Uiso 1 1 calc R . .
H35C H 0.6465 1.0877 0.0412 0.085 Uiso 1 1 calc R . .
C36 C 0.62727(19) 1.01186(18) 0.18694(13) 0.0285(5) Uani 1 1 d . . .
C37 C 0.5569(2) 1.03657(19) 0.15751(14) 0.0304(6) Uani 1 1 d . . .
H37C H 0.5625 1.0668 0.1189 0.037 Uiso 1 1 calc R . .
C38 C 0.47718(19) 1.01419(18) 0.18825(13) 0.0278(5) Uani 1 1 d . . .
C39 C 0.5416(2) 0.9517(2) 0.26745(14) 0.0327(6) Uani 1 1 d . . .
C310 C 0.4488(3) 1.1266(3) 0.0695(2) 0.0569(9) Uani 1 1 d . . .
H31D H 0.5153 1.1734 0.1006 0.085 Uiso 1 1 calc R . .
H31E H 0.4228 1.1618 0.0423 0.085 Uiso 1 1 calc R . .
H31F H 0.4562 1.0805 0.0389 0.085 Uiso 1 1 calc R . .
C311 C 0.3758(2) 1.0719(2) 0.11009(15) 0.0378(7) Uani 1 1 d . . .
C312 C 0.2802(3) 1.0577(2) 0.10638(17) 0.0452(7) Uani 1 1 d . . .
H31G H 0.2445 1.0788 0.0751 0.054 Uiso 1 1 calc R . .
C313 C 0.2449(2) 1.0064(2) 0.15711(18) 0.0439(7) Uani 1 1 d . . .
C314 C 0.1462(3) 0.9733(3) 0.1753(2) 0.0691(12) Uani 1 1 d . . .
H31H H 0.1303 0.9167 0.1972 0.104 Uiso 1 1 calc R . .
H31I H 0.0921 0.9548 0.1337 0.104 Uiso 1 1 calc R . .
H31J H 0.1510 1.0264 0.2070 0.104 Uiso 1 1 calc R . .
N41 N 0.3306(2) 0.96023(17) 0.36973(12) 0.0384(6) Uani 1 1 d . . .
N42 N 0.29001(19) 0.87799(16) 0.39760(12) 0.0350(5) Uani 1 1 d . . .
N43 N 0.26345(17) 0.79499(16) 0.29118(11) 0.0302(5) Uani 1 1 d . . .
N44 N 0.16604(17) 0.62191(16) 0.25858(11) 0.0329(5) Uani 1 1 d . . .
N45 N 0.0923(2) 0.52204(16) 0.33098(13) 0.0403(6) Uani 1 1 d . . .
N46 N 0.0439(2) 0.44841(17) 0.27341(13) 0.0430(6) Uani 1 1 d . . .
N47 N 0.2391(2) 0.7165(2) 0.18367(13) 0.0443(6) Uani 1 1 d D . .
H47A H 0.278(2) 0.7698(15) 0.1758(17) 0.053 Uiso 1 1 d D . .
H47B H 0.225(3) 0.6669(15) 0.1604(19) 0.053 Uiso 1 1 d D . .
C41 C 0.4230(4) 1.1370(2) 0.4087(2) 0.0771(14) Uani 1 1 d . . .
H41A H 0.4900 1.1757 0.4413 0.116 Uiso 1 1 calc R . .
H41B H 0.3808 1.1663 0.4146 0.116 Uiso 1 1 calc R . .
H41C H 0.4315 1.1356 0.3620 0.116 Uiso 1 1 calc R . .
C42 C 0.3720(3) 1.0349(2) 0.42120(17) 0.0505(8) Uani 1 1 d . . .
C43 C 0.3597(3) 1.0027(2) 0.48281(17) 0.0622(11) Uani 1 1 d . . .
H43A H 0.3827 1.0427 0.5269 0.075 Uiso 1 1 calc R . .
C44 C 0.3084(3) 0.9033(2) 0.46744(16) 0.0490(8) Uani 1 1 d . . .
C45 C 0.2822(4) 0.8338(3) 0.51535(18) 0.0729(13) Uani 1 1 d . . .
H45A H 0.3077 0.7890 0.5068 0.109 Uiso 1 1 calc R . .
H45B H 0.2079 0.7963 0.5081 0.109 Uiso 1 1 calc R . .
H45C H 0.3136 0.8704 0.5626 0.109 Uiso 1 1 calc R . .
C46 C 0.2441(2) 0.78728(19) 0.35271(14) 0.0319(6) Uani 1 1 d . . .
C47 C 0.1849(2) 0.6997(2) 0.37063(15) 0.0382(7) Uani 1 1 d . . .
H47C H 0.1698 0.6960 0.4140 0.046 Uiso 1 1 calc R . .
C48 C 0.1492(2) 0.6173(2) 0.32092(14) 0.0351(6) Uani 1 1 d . . .
C49 C 0.2227(2) 0.7113(2) 0.24567(14) 0.0310(6) Uani 1 1 d . . .
C410 C 0.1273(4) 0.5420(3) 0.46062(19) 0.0702(12) Uani 1 1 d . . .
H41D H 0.1995 0.5880 0.4649 0.105 Uiso 1 1 calc R . .
H41E H 0.1214 0.4974 0.4923 0.105 Uiso 1 1 calc R . .
H41F H 0.0934 0.5782 0.4716 0.105 Uiso 1 1 calc R . .
C411 C 0.0780(3) 0.4847(2) 0.38910(18) 0.0528(9) Uani 1 1 d . . .
C412 C 0.0151(3) 0.3859(2) 0.36669(19) 0.0628(11) Uani 1 1 d . . .
H41G H -0.0116 0.3392 0.3944 0.075 Uiso 1 1 calc R . .
C413 C -0.0026(3) 0.3666(2) 0.29527(19) 0.0567(9) Uani 1 1 d . . .
C414 C -0.0641(4) 0.2711(3) 0.2452(2) 0.0764(13) Uani 1 1 d . . .
H41I H -0.0660 0.2832 0.1985 0.115 Uiso 1 1 calc R . .
H41J H -0.1338 0.2372 0.2508 0.115 Uiso 1 1 calc R . .
H41K H -0.0328 0.2306 0.2534 0.115 Uiso 1 1 calc R . .
B1 B 0.3980(2) 0.7650(2) 0.06861(16) 0.0329(7) Uani 1 1 d . . .
F11 F 0.37789(15) 0.75470(14) -0.00115(9) 0.0501(5) Uani 1 1 d . . .
F12 F 0.50412(13) 0.81522(13) 0.09601(10) 0.0500(5) Uani 1 1 d . . .
F13 F 0.35687(14) 0.81771(13) 0.09454(10) 0.0490(4) Uani 1 1 d . . .
F14 F 0.35605(16) 0.67353(13) 0.08616(10) 0.0544(5) Uani 1 1 d . . .
B2 B 0.4462(4) 0.6955(3) 0.4069(2) 0.0565(10) Uani 1 1 d . . .
F21 F 0.4080(4) 0.6830(3) 0.46256(19) 0.0775(12) Uani 0.641(4) 1 d P A 1
F22 F 0.3888(3) 0.7012(3) 0.35113(18) 0.0715(11) Uani 0.641(4) 1 d P A 1
F23 F 0.5482(3) 0.7769(2) 0.42180(17) 0.0615(10) Uani 0.641(4) 1 d P A 1
F24 F 0.4557(3) 0.6112(3) 0.3861(2) 0.0749(12) Uani 0.641(4) 1 d P A 1
F21' F 0.4762(6) 0.7002(6) 0.3500(4) 0.083(2) Uani 0.359(4) 1 d P A 2
F22' F 0.4886(8) 0.6794(5) 0.4607(4) 0.092(3) Uani 0.359(4) 1 d P A 2
F23' F 0.3379(6) 0.6171(6) 0.3822(4) 0.090(3) Uani 0.359(4) 1 d P A 2
F24' F 0.4324(5) 0.7840(5) 0.4214(3) 0.0687(19) Uani 0.359(4) 1 d P A 2
B3 B 0.9539(13) 0.6834(5) 0.4369(3) 0.118(5) Uani 0.778(7) 1 d PD B 1
F31 F 0.9535(5) 0.6259(5) 0.3823(3) 0.176(3) Uani 0.778(7) 1 d PD B 1
F32 F 0.9423(5) 0.7705(3) 0.4287(2) 0.133(2) Uani 0.778(7) 1 d PD B 1
F33 F 1.0226(3) 0.6815(3) 0.4815(3) 0.1136(18) Uani 0.778(7) 1 d PD B 1
F34 F 0.8491(6) 0.6116(5) 0.3972(5) 0.218(4) Uani 0.778(7) 1 d PD B 1
F31' F 0.8845(6) 0.6710(6) 0.4948(6) 0.150 Uiso 0.657(14) 1 d P C 2
F32' F 0.8983(12) 0.6767(12) 0.4540(13) 0.150 Uiso 0.397(14) 1 d P C 2
F33' F 1.0392(9) 0.7725(8) 0.4265(5) 0.150 Uiso 0.446(8) 1 d P D 2
B4 B 1.0936(7) 1.1602(7) 0.0527(6) 0.077(3) Uani 0.598(6) 1 d PD E 1
F41 F 1.2038(4) 1.2186(6) 0.0810(6) 0.157(4) Uani 0.598(6) 1 d PD E 1
F42 F 1.0498(4) 1.2146(4) 0.0730(3) 0.0893(19) Uani 0.598(6) 1 d PD E 1
F43 F 1.0602(5) 1.0807(5) 0.0804(4) 0.112(3) Uani 0.598(6) 1 d PD E 1
F44 F 1.0673(6) 1.1386(6) -0.0173(4) 0.144(3) Uani 0.598(6) 1 d PD E 1
B4' B 1.1258(18) 1.1965(16) 0.1094(15) 0.077(3) Uani 0.20 1 d PD F 2
F41' F 1.1609(19) 1.192(2) 0.0550(18) 0.157(4) Uani 0.20 1 d PD F 2
F42' F 1.0662(13) 1.2351(13) 0.1179(10) 0.0893(19) Uani 0.20 1 d PD F 2
F43' F 1.0829(19) 1.1111(15) 0.1242(12) 0.112(3) Uani 0.20 1 d PD F 2
F44' F 1.1899(17) 1.2711(16) 0.1724(10) 0.144(3) Uani 0.20 1 d PD F 2

loop_
_atom_site_aniso_label
_atom_site_aniso_U_11
_atom_site_aniso_U_22
_atom_site_aniso_U_33
_atom_site_aniso_U_23
_atom_site_aniso_U_13
_atom_site_aniso_U_12
Cu1 0.0334(2) 0.0382(2) 0.0373(2) -0.00467(15) 0.00583(15) 0.01552(17)
Cu2 0.0304(2) 0.0383(2) 0.0367(2) -0.00331(15) -0.00080(15) 0.01498(16)
Cu3 0.0333(2) 0.0360(2) 0.0474(2) 0.01600(16) 0.00675(16) 0.01799(17)
Cu4 0.0357(2) 0.0349(2) 0.0375(2) 0.01344(15) 0.01674(15) 0.01564(16)
N11 0.0279(12) 0.0380(13) 0.0401(13) 0.0001(10) 0.0054(10) 0.0153(11)
N12 0.0306(13) 0.0498(15) 0.0332(12) -0.0037(11) 0.0024(10) 0.0213(12)
N13 0.0291(12) 0.0459(14) 0.0338(13) -0.0065(10) 0.0018(10) 0.0192(11)
N14 0.0272(12) 0.0449(14) 0.0340(12) -0.0071(10) 0.0005(10) 0.0173(11)
N15 0.0324(13) 0.0513(15) 0.0349(13) -0.0018(11) 0.0039(10) 0.0227(12)
N16 0.0275(12) 0.0418(14) 0.0380(13) 0.0002(10) 0.0035(10) 0.0166(11)
N17 0.0373(15) 0.082(2) 0.0421(15) -0.0244(14) -0.0058(12) 0.0341(16)
C11 0.0346(18) 0.070(2) 0.069(2) -0.0008(19) 0.0054(16) 0.0299(18)
C12 0.0291(15) 0.0413(16) 0.0442(17) 0.0067(13) 0.0038(13) 0.0163(13)
C13 0.0308(16) 0.063(2) 0.0405(17) 0.0012(15) -0.0029(13) 0.0203(15)
C14 0.0369(17) 0.066(2) 0.0359(16) -0.0048(15) -0.0045(13) 0.0258(16)
C15 0.056(2) 0.129(4) 0.047(2) -0.034(2) -0.0172(18) 0.050(3)
C16 0.0302(15) 0.0410(16) 0.0328(15) -0.0001(12) 0.0045(12) 0.0169(13)
C17 0.0362(16) 0.0561(19) 0.0298(15) -0.0040(13) 0.0004(12) 0.0240(15)
C18 0.0289(14) 0.0405(16) 0.0360(15) -0.0018(12) 0.0034(12) 0.0150(13)
C19 0.0307(15) 0.0461(17) 0.0358(15) -0.0079(13) 0.0003(12) 0.0176(14)
C110 0.064(3) 0.120(4) 0.045(2) -0.027(2) -0.0010(18) 0.052(3)
C111 0.0454(18) 0.061(2) 0.0360(16) -0.0023(14) 0.0096(14) 0.0291(16)
C112 0.0498(19) 0.063(2) 0.0408(17) 0.0023(15) 0.0161(15) 0.0344(17)
C113 0.0361(16) 0.0454(17) 0.0487(18) 0.0064(14) 0.0138(14) 0.0239(14)
C114 0.0401(19) 0.074(3) 0.076(3) -0.006(2) 0.0117(18) 0.0322(19)
N21 0.0444(15) 0.0275(13) 0.0436(14) 0.0006(11) -0.0011(12) 0.0127(11)
N22 0.0411(14) 0.0237(12) 0.0391(13) 0.0038(10) -0.0038(11) 0.0105(11)
N23 0.0274(12) 0.0279(12) 0.0350(12) 0.0030(9) -0.0020(9) 0.0123(10)
N24 0.0260(11) 0.0281(11) 0.0366(12) 0.0069(9) 0.0010(10) 0.0125(10)
N25 0.0345(13) 0.0260(12) 0.0403(13) 0.0030(10) -0.0050(10) 0.0111(10)
N26 0.0332(13) 0.0290(12) 0.0480(14) 0.0066(11) -0.0026(11) 0.0114(11)
N27 0.0472(16) 0.0341(13) 0.0384(14) 0.0064(11) -0.0077(12) 0.0160(12)
C21 0.100(3) 0.0290(18) 0.075(3) 0.0012(17) 0.004(2) 0.016(2)
C22 0.063(2) 0.0260(16) 0.059(2) 0.0059(14) 0.0027(17) 0.0129(15)
C23 0.083(3) 0.0304(17) 0.063(2) 0.0138(16) -0.007(2) 0.0189(18)
C24 0.055(2) 0.0320(16) 0.0507(19) 0.0111(14) 0.0006(15) 0.0159(15)
C25 0.085(3) 0.0405(19) 0.0453(19) 0.0142(15) -0.0002(19) 0.0202(19)
C26 0.0302(14) 0.0278(14) 0.0393(15) 0.0052(11) -0.0002(12) 0.0132(12)
C27 0.0347(15) 0.0306(14) 0.0360(15) 0.0049(12) -0.0046(12) 0.0151(13)
C28 0.0259(13) 0.0301(14) 0.0368(15) 0.0042(11) 0.0013(11) 0.0127(12)
C29 0.0287(14) 0.0326(15) 0.0372(15) 0.0049(11) 0.0017(12) 0.0166(12)
C210 0.094(3) 0.048(2) 0.0390(19) 0.0016(16) -0.0097(19) 0.019(2)
C211 0.0491(19) 0.0401(17) 0.0438(18) 0.0015(14) -0.0058(15) 0.0189(15)
C212 0.064(2) 0.0349(17) 0.051(2) -0.0080(15) -0.0104(17) 0.0122(17)
C213 0.0470(19) 0.0275(16) 0.061(2) -0.0009(14) -0.0040(16) 0.0089(14)
C214 0.077(3) 0.0309(18) 0.079(3) 0.0068(18) -0.002(2) 0.0064(19)
N31 0.0270(12) 0.0389(13) 0.0525(15) 0.0178(11) 0.0140(11) 0.0183(11)
N32 0.0257(11) 0.0311(12) 0.0436(13) 0.0144(10) 0.0119(10) 0.0146(10)
N33 0.0273(11) 0.0281(11) 0.0331(12) 0.0098(9) 0.0079(9) 0.0125(10)
N34 0.0285(11) 0.0285(11) 0.0328(12) 0.0101(9) 0.0095(9) 0.0135(10)
N35 0.0286(12) 0.0314(12) 0.0370(12) 0.0145(10) 0.0139(10) 0.0162(10)
N36 0.0308(12) 0.0378(13) 0.0431(13) 0.0171(11) 0.0175(10) 0.0192(11)
N37 0.0434(15) 0.0584(17) 0.0462(15) 0.0297(13) 0.0207(12) 0.0323(14)
C31 0.052(2) 0.087(3) 0.112(3) 0.051(3) 0.043(2) 0.050(2)
C32 0.0334(16) 0.0472(18) 0.071(2) 0.0183(16) 0.0220(16) 0.0224(15)
C33 0.0397(17) 0.0510(19) 0.065(2) 0.0260(16) 0.0331(16) 0.0219(15)
C34 0.0321(15) 0.0425(16) 0.0476(17) 0.0180(14) 0.0180(13) 0.0160(13)
C35 0.051(2) 0.069(2) 0.075(2) 0.047(2) 0.0383(19) 0.0355(19)
C36 0.0245(13) 0.0234(12) 0.0338(14) 0.0045(10) 0.0068(11) 0.0094(11)
C37 0.0288(14) 0.0282(13) 0.0339(14) 0.0115(11) 0.0107(11) 0.0123(11)
C38 0.0249(13) 0.0226(12) 0.0330(13) 0.0053(10) 0.0069(11) 0.0099(11)
C39 0.0320(15) 0.0303(14) 0.0336(14) 0.0075(11) 0.0064(12) 0.0145(12)
C310 0.052(2) 0.074(2) 0.070(2) 0.049(2) 0.0271(18) 0.0411(19)
C311 0.0367(16) 0.0397(16) 0.0445(16) 0.0182(13) 0.0109(13) 0.0232(14)
C312 0.0441(18) 0.0535(19) 0.0517(18) 0.0219(15) 0.0113(15) 0.0336(16)
C313 0.0347(16) 0.0490(18) 0.059(2) 0.0200(15) 0.0165(15) 0.0262(15)
C314 0.046(2) 0.096(3) 0.098(3) 0.054(3) 0.037(2) 0.049(2)
N41 0.0466(14) 0.0282(12) 0.0367(13) 0.0075(10) 0.0187(11) 0.0131(11)
N42 0.0409(13) 0.0244(11) 0.0326(12) 0.0048(9) 0.0165(10) 0.0085(10)
N43 0.0273(11) 0.0281(11) 0.0323(12) 0.0063(9) 0.0104(9) 0.0105(10)
N44 0.0320(12) 0.0280(12) 0.0329(12) 0.0007(9) 0.0106(10) 0.0106(10)
N45 0.0443(14) 0.0238(12) 0.0419(14) 0.0035(10) 0.0162(11) 0.0075(11)
N46 0.0421(15) 0.0291(13) 0.0441(14) -0.0006(11) 0.0121(12) 0.0082(11)
N47 0.0526(17) 0.0352(14) 0.0355(14) 0.0031(11) 0.0184(12) 0.0129(13)
C41 0.119(4) 0.0279(17) 0.059(2) 0.0045(16) 0.030(2) 0.015(2)
C42 0.068(2) 0.0235(15) 0.0456(18) 0.0023(13) 0.0215(16) 0.0103(15)
C43 0.087(3) 0.0337(17) 0.0382(18) -0.0025(14) 0.0205(18) 0.0089(18)
C44 0.060(2) 0.0350(16) 0.0359(16) 0.0028(13) 0.0183(15) 0.0098(15)
C45 0.108(3) 0.044(2) 0.0326(18) 0.0044(15) 0.023(2) 0.010(2)
C46 0.0307(14) 0.0271(13) 0.0339(14) 0.0033(11) 0.0123(11) 0.0105(12)
C47 0.0435(17) 0.0295(14) 0.0324(14) 0.0040(11) 0.0171(13) 0.0090(13)
C48 0.0337(15) 0.0300(14) 0.0377(15) 0.0033(12) 0.0144(12) 0.0117(12)
C49 0.0269(13) 0.0336(14) 0.0314(14) 0.0052(11) 0.0106(11) 0.0133(12)
C410 0.105(3) 0.0375(18) 0.047(2) 0.0142(15) 0.030(2) 0.015(2)
C411 0.067(2) 0.0304(16) 0.0484(19) 0.0098(14) 0.0256(17) 0.0103(15)
C412 0.085(3) 0.0303(17) 0.058(2) 0.0129(15) 0.031(2) 0.0117(18)
C413 0.061(2) 0.0264(16) 0.060(2) 0.0045(14) 0.0143(18) 0.0054(15)
C414 0.084(3) 0.0329(19) 0.073(3) -0.0045(17) 0.013(2) 0.0043(19)
B1 0.0319(16) 0.0314(16) 0.0329(16) 0.0094(13) 0.0089(13) 0.0134(14)
F11 0.0542(11) 0.0613(12) 0.0349(9) 0.0139(8) 0.0114(8) 0.0283(10)
F12 0.0352(9) 0.0443(10) 0.0628(12) 0.0106(9) -0.0006(8) 0.0186(8)
F13 0.0480(10) 0.0448(10) 0.0593(11) 0.0104(8) 0.0266(9) 0.0226(9)
F14 0.0619(12) 0.0381(10) 0.0576(11) 0.0182(8) 0.0180(10) 0.0184(9)
B2 0.062(3) 0.058(3) 0.043(2) 0.0096(18) 0.0128(19) 0.026(2)
F21 0.081(3) 0.069(2) 0.056(2) 0.0063(17) 0.023(2) 0.017(2)
F22 0.069(2) 0.081(3) 0.064(2) 0.0095(18) 0.0007(18) 0.043(2)
F23 0.057(2) 0.0523(19) 0.065(2) 0.0012(15) 0.0123(16) 0.0225(16)
F24 0.069(2) 0.056(2) 0.089(3) -0.0012(18) 0.002(2) 0.0318(19)
F21' 0.091(5) 0.101(6) 0.066(4) 0.016(4) 0.032(4) 0.050(5)
F22' 0.138(8) 0.069(5) 0.059(4) 0.012(3) -0.009(5) 0.057(5)
F23' 0.075(5) 0.074(5) 0.102(6) -0.011(4) 0.027(4) 0.025(4)
F24' 0.050(3) 0.085(4) 0.062(4) 0.011(3) 0.009(3) 0.029(3)
B3 0.209(13) 0.033(3) 0.031(3) 0.008(2) 0.013(5) 0.003(5)
F31 0.149(6) 0.152(5) 0.154(5) -0.033(4) 0.026(4) 0.035(4)
F32 0.175(5) 0.076(3) 0.113(3) 0.017(2) 0.003(3) 0.049(3)
F33 0.099(3) 0.097(3) 0.144(4) 0.012(3) 0.054(3) 0.043(3)
F34 0.154(6) 0.122(5) 0.298(10) -0.053(6) -0.032(7) 0.054(5)
B4 0.051(5) 0.063(5) 0.117(8) 0.029(5) 0.023(5) 0.028(4)
F41 0.064(5) 0.097(6) 0.355(13) 0.118(7) 0.086(7) 0.052(5)
F42 0.076(3) 0.090(3) 0.127(5) 0.059(4) 0.051(4) 0.047(3)
F43 0.111(5) 0.098(5) 0.157(7) 0.083(5) 0.060(5) 0.056(4)
F44 0.155(6) 0.156(6) 0.127(5) 0.061(4) 0.042(4) 0.077(5)
B4' 0.051(5) 0.063(5) 0.117(8) 0.029(5) 0.023(5) 0.028(4)
F41' 0.064(5) 0.097(6) 0.355(13) 0.118(7) 0.086(7) 0.052(5)
F42' 0.076(3) 0.090(3) 0.127(5) 0.059(4) 0.051(4) 0.047(3)
F43' 0.111(5) 0.098(5) 0.157(7) 0.083(5) 0.060(5) 0.056(4)
F44' 0.155(6) 0.156(6) 0.127(5) 0.061(4) 0.042(4) 0.077(5)

loop_
_atom_type_symbol
_atom_type_description
_atom_type_scat_dispersion_real
_atom_type_scat_dispersion_imag
_atom_type_scat_source
C C 0.0033 0.0016 'International Tables Vol C Tables 4.2.6.8 and 6.1.1.4'
H H 0.0000 0.0000 'International Tables Vol C Tables 4.2.6.8 and 6.1.1.4'
N N 0.0061 0.0033 'International Tables Vol C Tables 4.2.6.8 and 6.1.1.4'
F F 0.0171 0.0103 'International Tables Vol C Tables 4.2.6.8 and 6.1.1.4'
B B 0.0013 0.0007 'International Tables Vol C Tables 4.2.6.8 and 6.1.1.4'
Cu Cu 0.3201 1.2651 'International Tables Vol C Tables 4.2.6.8 and 6.1.1.4'

loop_
_geom_angle_atom_site_label_1
_geom_angle_atom_site_label_2
_geom_angle_atom_site_label_3
_geom_angle
_geom_angle_site_symmetry_1
_geom_angle_site_symmetry_3
_geom_angle_publ_flag
N11 Cu1 N46 130.03(10) . . ?
N11 Cu1 N44 138.09(10) . . ?
N46 Cu1 N44 78.82(9) . . ?
N11 Cu1 N13 78.34(9) . . ?
N46 Cu1 N13 126.98(11) . . ?
N44 Cu1 N13 110.11(9) . . ?
N16 Cu2 N21 132.09(11) . . ?
N16 Cu2 N23 135.37(10) . . ?
N21 Cu2 N23 78.65(9) . . ?
N16 Cu2 N14 78.39(9) . . ?
N21 Cu2 N14 128.00(11) . . ?
N23 Cu2 N14 109.51(9) . . ?
N31 Cu3 N26 134.21(11) . . ?
N31 Cu3 N24 133.80(10) . . ?
N26 Cu3 N24 78.44(9) . . ?
N31 Cu3 N33 78.74(9) . . ?
N26 Cu3 N33 123.53(10) . . ?
N24 Cu3 N33 112.64(9) . . ?
N36 Cu4 N41 136.15(10) . . ?
N36 Cu4 N43 130.84(10) . . ?
N41 Cu4 N43 78.53(9) . . ?
N36 Cu4 N34 78.73(9) . . ?
N41 Cu4 N34 123.72(10) . . ?
N43 Cu4 N34 113.25(9) . . ?
C12 N11 N12 106.0(2) . . ?
C12 N11 Cu1 136.2(2) . . ?
N12 N11 Cu1 114.94(17) . . ?
C14 N12 N11 109.8(2) . . ?
C14 N12 C16 132.9(3) . . ?
N11 N12 C16 117.1(2) . . ?
C16 N13 C19 116.5(2) . . ?
C16 N13 Cu1 115.34(18) . . ?
C19 N13 Cu1 128.13(19) . . ?
C19 N14 C18 116.5(2) . . ?
C19 N14 Cu2 128.55(19) . . ?
C18 N14 Cu2 114.94(19) . . ?
N16 N15 C111 109.9(2) . . ?
N16 N15 C18 117.1(2) . . ?
C111 N15 C18 133.0(3) . . ?
C113 N16 N15 106.4(2) . . ?
C113 N16 Cu2 136.3(2) . . ?
N15 N16 Cu2 115.00(18) . . ?
C19 N17 H17A 121(2) . . ?
C19 N17 H17B 120(2) . . ?
H17A N17 H17B 118(2) . . ?
C12 C11 H11H 109.5 . . ?
C12 C11 H11I 109.5 . . ?
H11H C11 H11I 109.5 . . ?
C12 C11 H11J 109.5 . . ?
H11H C11 H11J 109.5 . . ?
H11I C11 H11J 109.5 . . ?
N11 C12 C13 110.5(3) . . ?
N11 C12 C11 120.6(3) . . ?
C13 C12 C11 128.9(3) . . ?
C14 C13 C12 107.3(3) . . ?
C14 C13 H13A 126.4 . . ?
C12 C13 H13A 126.4 . . ?
C13 C14 N12 106.5(3) . . ?
C13 C14 C15 128.2(3) . . ?
N12 C14 C15 125.3(3) . . ?
C14 C15 H15A 109.5 . . ?
C14 C15 H15B 109.5 . . ?
H15A C15 H15B 109.5 . . ?
C14 C15 H15C 109.5 . . ?
H15A C15 H15C 109.5 . . ?
H15B C15 H15C 109.5 . . ?
N13 C16 C17 123.2(3) . . ?
N13 C16 N12 113.2(2) . . ?
C17 C16 N12 123.6(3) . . ?
C16 C17 C18 115.3(3) . . ?
C16 C17 H17C 122.3 . . ?
C18 C17 H17C 122.3 . . ?
N14 C18 C17 122.9(3) . . ?
N14 C18 N15 113.4(2) . . ?
C17 C18 N15 123.7(3) . . ?
N14 C19 N17 117.5(3) . . ?
N14 C19 N13 125.1(3) . . ?
N17 C19 N13 117.3(3) . . ?
C111 C110 H11A 109.5 . . ?
C111 C110 H11B 109.5 . . ?
H11A C110 H11B 109.5 . . ?
C111 C110 H11C 109.5 . . ?
H11A C110 H11C 109.5 . . ?
H11B C110 H11C 109.5 . . ?
C112 C111 N15 106.3(3) . . ?
C112 C111 C110 128.3(3) . . ?
N15 C111 C110 125.4(3) . . ?
C111 C112 C113 107.4(3) . . ?
C111 C112 H11D 126.3 . . ?
C113 C112 H11D 126.3 . . ?
N16 C113 C112 110.0(3) . . ?
N16 C113 C114 120.6(3) . . ?
C112 C113 C114 129.4(3) . . ?
C113 C114 H11E 109.5 . . ?
C113 C114 H11F 109.5 . . ?
H11E C114 H11F 109.5 . . ?
C113 C114 H11G 109.5 . . ?
H11E C114 H11G 109.5 . . ?
H11F C114 H11G 109.5 . . ?
C22 N21 N22 105.8(3) . . ?
C22 N21 Cu2 138.4(2) . . ?
N22 N21 Cu2 114.39(18) . . ?
N21 N22 C24 110.7(2) . . ?
N21 N22 C26 116.7(2) . . ?
C24 N22 C26 132.4(2) . . ?
C26 N23 C29 117.0(2) . . ?
C26 N23 Cu2 115.33(18) . . ?
C29 N23 Cu2 126.97(19) . . ?
C28 N24 C29 116.7(2) . . ?
C28 N24 Cu3 115.17(18) . . ?
C29 N24 Cu3 127.37(18) . . ?
N26 N25 C211 110.8(2) . . ?
N26 N25 C28 116.6(2) . . ?
C211 N25 C28 132.5(3) . . ?
C213 N26 N25 105.5(3) . . ?
C213 N26 Cu3 137.6(2) . . ?
N25 N26 Cu3 115.20(17) . . ?
C29 N27 H27A 116(2) . . ?
C29 N27 H27B 124(2) . . ?
H27A N27 H27B 118(2) . . ?
C22 C21 H21A 109.5 . . ?
C22 C21 H21B 109.5 . . ?
H21A C21 H21B 109.5 . . ?
C22 C21 H21C 109.5 . . ?
H21A C21 H21C 109.5 . . ?
H21B C21 H21C 109.5 . . ?
N21 C22 C23 110.7(3) . . ?
N21 C22 C21 120.1(3) . . ?
C23 C22 C21 129.2(3) . . ?
C24 C23 C22 107.9(3) . . ?
C24 C23 H23A 126.1 . . ?
C22 C23 H23A 126.1 . . ?
C23 C24 N22 104.9(3) . . ?
C23 C24 C25 129.5(3) . . ?
N22 C24 C25 125.6(3) . . ?
C24 C25 H25A 109.5 . . ?
C24 C25 H25B 109.5 . . ?
H25A C25 H25B 109.5 . . ?
C24 C25 H25C 109.5 . . ?
H25A C25 H25C 109.5 . . ?
H25B C25 H25C 109.5 . . ?
N23 C26 C27 123.1(3) . . ?
N23 C26 N22 113.7(2) . . ?
C27 C26 N22 123.2(2) . . ?
C28 C27 C26 115.0(3) . . ?
C28 C27 H27C 122.5 . . ?
C26 C27 H27C 122.5 . . ?
N24 C28 C27 123.6(2) . . ?
N24 C28 N25 113.3(2) . . ?
C27 C28 N25 123.0(2) . . ?
N27 C29 N23 117.5(2) . . ?
N27 C29 N24 118.0(3) . . ?
N23 C29 N24 124.5(2) . . ?
C211 C210 H21D 109.5 . . ?
C211 C210 H21E 109.5 . . ?
H21D C210 H21E 109.5 . . ?
C211 C210 H21F 109.5 . . ?
H21D C210 H21F 109.5 . . ?
H21E C210 H21F 109.5 . . ?
C212 C211 N25 104.8(3) . . ?
C212 C211 C210 130.2(3) . . ?
N25 C211 C210 124.9(3) . . ?
C211 C212 C213 108.4(3) . . ?
C211 C212 H21G 125.8 . . ?
C213 C212 H21G 125.8 . . ?
N26 C213 C212 110.5(3) . . ?
N26 C213 C214 119.1(3) . . ?
C212 C213 C214 130.4(3) . . ?
C213 C214 H21H 109.5 . . ?
C213 C214 H21I 109.5 . . ?
H21H C214 H21I 109.5 . . ?
C213 C214 H21J 109.5 . . ?
H21H C214 H21J 109.5 . . ?
H21I C214 H21J 109.5 . . ?
C32 N31 N32 106.1(2) . . ?
C32 N31 Cu3 138.0(2) . . ?
N32 N31 Cu3 115.13(17) . . ?
C34 N32 N31 110.1(2) . . ?
C34 N32 C36 133.1(2) . . ?
N31 N32 C36 116.8(2) . . ?
C36 N33 C39 116.1(2) . . ?
C36 N33 Cu3 114.99(17) . . ?
C39 N33 Cu3 128.27(18) . . ?
C38 N34 C39 116.7(2) . . ?
C38 N34 Cu4 114.72(17) . . ?
C39 N34 Cu4 128.13(18) . . ?
N36 N35 C311 109.8(2) . . ?
N36 N35 C38 117.2(2) . . ?
C311 N35 C38 132.9(2) . . ?
C313 N36 N35 106.2(2) . . ?
C313 N36 Cu4 138.5(2) . . ?
N35 N36 Cu4 114.90(17) . . ?
C39 N37 H37A 119(2) . . ?
C39 N37 H37B 119(2) . . ?
H37A N37 H37B 118(2) . . ?
C32 C31 H31A 109.5 . . ?
C32 C31 H31B 109.5 . . ?
H31A C31 H31B 109.5 . . ?
C32 C31 H31C 109.5 . . ?
H31A C31 H31C 109.5 . . ?
H31B C31 H31C 109.5 . . ?
N31 C32 C33 110.3(3) . . ?
N31 C32 C31 119.7(3) . . ?
C33 C32 C31 130.0(3) . . ?
C34 C33 C32 107.9(3) . . ?
C34 C33 H33A 126.0 . . ?
C32 C33 H33A 126.0 . . ?
C33 C34 N32 105.5(3) . . ?
C33 C34 C35 129.1(3) . . ?
N32 C34 C35 125.3(3) . . ?
C34 C35 H35A 109.5 . . ?
C34 C35 H35B 109.5 . . ?
H35A C35 H35B 109.5 . . ?
C34 C35 H35C 109.5 . . ?
H35A C35 H35C 109.5 . . ?
H35B C35 H35C 109.5 . . ?
N33 C36 C37 123.7(2) . . ?
N33 C36 N32 113.6(2) . . ?
C37 C36 N32 122.8(2) . . ?
C36 C37 C38 115.3(2) . . ?
C36 C37 H37C 122.3 . . ?
C38 C37 H37C 122.3 . . ?
N34 C38 C37 123.0(2) . . ?
N34 C38 N35 113.8(2) . . ?
C37 C38 N35 123.2(2) . . ?
N34 C39 N37 117.5(2) . . ?
N34 C39 N33 125.2(2) . . ?
N37 C39 N33 117.2(2) . . ?
C311 C310 H31D 109.5 . . ?
C311 C310 H31E 109.5 . . ?
H31D C310 H31E 109.5 . . ?
C311 C310 H31F 109.5 . . ?
H31D C310 H31F 109.5 . . ?
H31E C310 H31F 109.5 . . ?
C312 C311 N35 106.0(3) . . ?
C312 C311 C310 128.8(3) . . ?
N35 C311 C310 125.1(3) . . ?
C311 C312 C313 107.1(3) . . ?
C311 C312 H31G 126.4 . . ?
C313 C312 H31G 126.4 . . ?
N36 C313 C312 110.9(3) . . ?
N36 C313 C314 120.1(3) . . ?
C312 C313 C314 129.0(3) . . ?
C313 C314 H31H 109.5 . . ?
C313 C314 H31I 109.5 . . ?
H31H C314 H31I 109.5 . . ?
C313 C314 H31J 109.5 . . ?
H31H C314 H31J 109.5 . . ?
H31I C314 H31J 109.5 . . ?
C42 N41 N42 105.9(2) . . ?
C42 N41 Cu4 137.7(2) . . ?
N42 N41 Cu4 114.96(17) . . ?
N41 N42 C44 110.5(2) . . ?
N41 N42 C46 117.0(2) . . ?
C44 N42 C46 132.4(2) . . ?
C46 N43 C49 116.6(2) . . ?
C46 N43 Cu4 115.35(17) . . ?
C49 N43 Cu4 127.38(18) . . ?
C48 N44 C49 117.2(2) . . ?
C48 N44 Cu1 115.31(18) . . ?
C49 N44 Cu1 127.13(18) . . ?
C411 N45 N46 111.1(2) . . ?
C411 N45 C48 132.1(3) . . ?
N46 N45 C48 116.8(2) . . ?
C413 N46 N45 105.9(3) . . ?
C413 N46 Cu1 138.2(2) . . ?
N45 N46 Cu1 113.95(18) . . ?
C49 N47 H47A 119(2) . . ?
C49 N47 H47B 116(3) . . ?
H47A N47 H47B 122(3) . . ?
C42 C41 H41A 109.5 . . ?
C42 C41 H41B 109.5 . . ?
H41A C41 H41B 109.5 . . ?
C42 C41 H41C 109.5 . . ?
H41A C41 H41C 109.5 . . ?
H41B C41 H41C 109.5 . . ?
N41 C42 C43 110.7(3) . . ?
N41 C42 C41 120.0(3) . . ?
C43 C42 C41 129.3(3) . . ?
C44 C43 C42 107.0(3) . . ?
C44 C43 H43A 126.5 . . ?
C42 C43 H43A 126.5 . . ?
C43 C44 N42 105.9(3) . . ?
C43 C44 C45 128.3(3) . . ?
N42 C44 C45 125.7(3) . . ?
C44 C45 H45A 109.5 . . ?
C44 C45 H45B 109.5 . . ?
H45A C45 H45B 109.5 . . ?
C44 C45 H45C 109.5 . . ?
H45A C45 H45C 109.5 . . ?
H45B C45 H45C 109.5 . . ?
N43 C46 C47 123.8(2) . . ?
N43 C46 N42 113.2(2) . . ?
C47 C46 N42 123.1(2) . . ?
C46 C47 C48 115.2(3) . . ?
C46 C47 H47C 122.4 . . ?
C48 C47 H47C 122.4 . . ?
N44 C48 C47 122.8(3) . . ?
N44 C48 N45 113.8(2) . . ?
C47 C48 N45 123.4(3) . . ?
N47 C49 N43 118.1(2) . . ?
N47 C49 N44 117.6(2) . . ?
N43 C49 N44 124.3(2) . . ?
C411 C410 H41D 109.5 . . ?
C411 C410 H41E 109.5 . . ?
H41D C410 H41E 109.5 . . ?
C411 C410 H41F 109.5 . . ?
H41D C410 H41F 109.5 . . ?
H41E C410 H41F 109.5 . . ?
C412 C411 N45 105.3(3) . . ?
C412 C411 C410 129.1(3) . . ?
N45 C411 C410 125.6(3) . . ?
C411 C412 C413 107.4(3) . . ?
C411 C412 H41G 126.3 . . ?
C413 C412 H41G 126.3 . . ?
N46 C413 C412 110.2(3) . . ?
N46 C413 C414 119.9(3) . . ?
C412 C413 C414 129.8(3) . . ?
C413 C414 H41I 109.5 . . ?
C413 C414 H41J 109.5 . . ?
H41I C414 H41J 109.5 . . ?
C413 C414 H41K 109.5 . . ?
H41I C414 H41K 109.5 . . ?
H41J C414 H41K 109.5 . . ?
F11 B1 F13 109.5(2) . . ?
F11 B1 F14 109.9(2) . . ?
F13 B1 F14 109.8(2) . . ?
F11 B1 F12 108.9(2) . . ?
F13 B1 F12 109.6(2) . . ?
F14 B1 F12 109.1(2) . . ?
F22' B2 F21' 123.8(7) . . ?
F22' B2 F22 171.5(6) . . ?
F21' B2 F22 61.5(4) . . ?
F22' B2 F21 58.0(5) . . ?
F21' B2 F21 174.9(6) . . ?
F22 B2 F21 116.1(5) . . ?
F22' B2 F23 78.9(5) . . ?
F21' B2 F23 72.6(4) . . ?
F22 B2 F23 109.6(4) . . ?
F21 B2 F23 112.4(4) . . ?
F22' B2 F24 72.8(5) . . ?
F21' B2 F24 69.1(4) . . ?
F22 B2 F24 105.1(4) . . ?
F21 B2 F24 108.2(4) . . ?
F23 B2 F24 104.6(4) . . ?
F22' B2 F23' 109.8(7) . . ?
F21' B2 F23' 101.2(5) . . ?
F22 B2 F23' 61.8(4) . . ?
F21 B2 F23' 73.9(4) . . ?
F23 B2 F23' 171.3(5) . . ?
F24 B2 F23' 78.2(4) . . ?
F22' B2 F24' 112.7(5) . . ?
F21' B2 F24' 106.4(5) . . ?
F22 B2 F24' 69.5(4) . . ?
F21 B2 F24' 76.1(4) . . ?
F23 B2 F24' 76.6(3) . . ?
F24 B2 F24' 174.4(4) . . ?
F23' B2 F24' 99.8(5) . . ?
F33 B3 F31 97.8(12) . . ?
F33 B3 F34 135.7(6) . . ?
F31 B3 F34 68.5(6) . . ?
F33 B3 F32 126.2(6) . . ?
F31 B3 F32 121.5(6) . . ?
F34 B3 F32 94.8(10) . . ?
B3 F31 F34 58.9(8) . . ?
B3 F34 F31 52.7(6) . . ?
F43 B4 F44 113.0(8) . . ?
F43 B4 F42 108.6(8) . . ?
F44 B4 F42 107.5(7) . . ?
F43 B4 F41 107.2(8) . . ?
F44 B4 F41 112.2(9) . . ?
F42 B4 F41 108.3(8) . . ?
F43' B4' F41' 109(2) . . ?
F43' B4' F42' 107(2) . . ?
F41' B4' F42' 127(2) . . ?
F43' B4' F44' 110(2) . . ?
F41' B4' F44' 122(2) . . ?
F42' B4' F44' 79.4(17) . . ?

loop_
_geom_bond_atom_site_label_1
_geom_bond_atom_site_label_2
_geom_bond_distance
_geom_bond_site_symmetry_2
_geom_bond_publ_flag
Cu1 N11 1.971(2) . ?
Cu1 N46 1.996(3) . ?
Cu1 N44 2.060(2) . ?
Cu1 N13 2.081(2) . ?
Cu2 N16 1.968(2) . ?
Cu2 N21 1.993(3) . ?
Cu2 N23 2.068(2) . ?
Cu2 N14 2.083(2) . ?
Cu3 N31 1.965(3) . ?
Cu3 N26 1.973(2) . ?
Cu3 N24 2.077(2) . ?
Cu3 N33 2.081(2) . ?
Cu4 N36 1.965(2) . ?
Cu4 N41 1.981(2) . ?
Cu4 N43 2.075(2) . ?
Cu4 N34 2.085(2) . ?
N11 C12 1.317(4) . ?
N11 N12 1.378(3) . ?
N12 C14 1.377(4) . ?
N12 C16 1.402(4) . ?
N13 C16 1.335(4) . ?
N13 C19 1.343(4) . ?
N14 C19 1.336(4) . ?
N14 C18 1.339(4) . ?
N15 N16 1.376(3) . ?
N15 C111 1.380(4) . ?
N15 C18 1.399(4) . ?
N16 C113 1.322(4) . ?
N17 C19 1.339(4) . ?
N17 H17A 0.821(12) . ?
N17 H17B 0.821(12) . ?
C11 C12 1.478(5) . ?
C11 H11H 0.9800 . ?
C11 H11I 0.9800 . ?
C11 H11J 0.9800 . ?
C12 C13 1.391(4) . ?
C13 C14 1.349(5) . ?
C13 H13A 0.9500 . ?
C14 C15 1.498(5) . ?
C15 H15A 0.9800 . ?
C15 H15B 0.9800 . ?
C15 H15C 0.9800 . ?
C16 C17 1.381(4) . ?
C17 C18 1.388(4) . ?
C17 H17C 0.9500 . ?
C110 C111 1.494(5) . ?
C110 H11A 0.9800 . ?
C110 H11B 0.9800 . ?
C110 H11C 0.9800 . ?
C111 C112 1.354(5) . ?
C112 C113 1.398(5) . ?
C112 H11D 0.9500 . ?
C113 C114 1.476(5) . ?
C114 H11E 0.9800 . ?
C114 H11F 0.9800 . ?
C114 H11G 0.9800 . ?
N21 C22 1.315(4) . ?
N21 N22 1.382(3) . ?
N22 C24 1.385(4) . ?
N22 C26 1.401(4) . ?
N23 C26 1.337(4) . ?
N23 C29 1.339(4) . ?
N24 C28 1.336(4) . ?
N24 C29 1.340(4) . ?
N25 N26 1.378(3) . ?
N25 C211 1.389(4) . ?
N25 C28 1.401(4) . ?
N26 C213 1.327(4) . ?
N27 C29 1.331(4) . ?
N27 H27A 0.821(12) . ?
N27 H27B 0.821(12) . ?
C21 C22 1.501(5) . ?
C21 H21A 0.9800 . ?
C21 H21B 0.9800 . ?
C21 H21C 0.9800 . ?
C22 C23 1.391(5) . ?
C23 C24 1.369(5) . ?
C23 H23A 0.9500 . ?
C24 C25 1.490(5) . ?
C25 H25A 0.9800 . ?
C25 H25B 0.9800 . ?
C25 H25C 0.9800 . ?
C26 C27 1.384(4) . ?
C27 C28 1.377(4) . ?
C27 H27C 0.9500 . ?
C210 C211 1.484(5) . ?
C210 H21D 0.9800 . ?
C210 H21E 0.9800 . ?
C210 H21F 0.9800 . ?
C211 C212 1.363(5) . ?
C212 C213 1.382(5) . ?
C212 H21G 0.9500 . ?
C213 C214 1.495(5) . ?
C214 H21H 0.9800 . ?
C214 H21I 0.9800 . ?
C214 H21J 0.9800 . ?
N31 C32 1.324(4) . ?
N31 N32 1.384(3) . ?
N32 C34 1.383(4) . ?
N32 C36 1.402(3) . ?
N33 C36 1.337(3) . ?
N33 C39 1.344(4) . ?
N34 C38 1.335(3) . ?
N34 C39 1.338(4) . ?
N35 N36 1.383(3) . ?
N35 C311 1.389(4) . ?
N35 C38 1.394(3) . ?
N36 C313 1.318(4) . ?
N37 C39 1.340(4) . ?
N37 H37A 0.821(12) . ?
N37 H37B 0.821(12) . ?
C31 C32 1.494(5) . ?
C31 H31A 0.9800 . ?
C31 H31B 0.9800 . ?
C31 H31C 0.9800 . ?
C32 C33 1.387(5) . ?
C33 C34 1.369(4) . ?
C33 H33A 0.9500 . ?
C34 C35 1.487(4) . ?
C35 H35A 0.9800 . ?
C35 H35B 0.9800 . ?
C35 H35C 0.9800 . ?
C36 C37 1.377(4) . ?
C37 C38 1.387(4) . ?
C37 H37C 0.9500 . ?
C310 C311 1.492(4) . ?
C310 H31D 0.9800 . ?
C310 H31E 0.9800 . ?
C310 H31F 0.9800 . ?
C311 C312 1.366(4) . ?
C312 C313 1.394(5) . ?
C312 H31G 0.9500 . ?
C313 C314 1.485(5) . ?
C314 H31H 0.9800 . ?
C314 H31I 0.9800 . ?
C314 H31J 0.9800 . ?
N41 C42 1.315(4) . ?
N41 N42 1.376(3) . ?
N42 C44 1.378(4) . ?
N42 C46 1.405(3) . ?
N43 C46 1.337(3) . ?
N43 C49 1.340(3) . ?
N44 C48 1.337(4) . ?
N44 C49 1.347(4) . ?
N45 C411 1.371(4) . ?
N45 N46 1.381(3) . ?
N45 C48 1.398(4) . ?
N46 C413 1.314(4) . ?
N47 C49 1.329(4) . ?
N47 H47A 0.821(12) . ?
N47 H47B 0.79(3) . ?
C41 C42 1.496(5) . ?
C41 H41A 0.9800 . ?
C41 H41B 0.9800 . ?
C41 H41C 0.9800 . ?
C42 C43 1.401(5) . ?
C43 C44 1.360(5) . ?
C43 H43A 0.9500 . ?
C44 C45 1.493(5) . ?
C45 H45A 0.9800 . ?
C45 H45B 0.9800 . ?
C45 H45C 0.9800 . ?
C46 C47 1.378(4) . ?
C47 C48 1.384(4) . ?
C47 H47C 0.9500 . ?
C410 C411 1.492(5) . ?
C410 H41D 0.9800 . ?
C410 H41E 0.9800 . ?
C410 H41F 0.9800 . ?
C411 C412 1.369(5) . ?
C412 C413 1.403(5) . ?
C412 H41G 0.9500 . ?
C413 C414 1.499(5) . ?
C414 H41I 0.9800 . ?
C414 H41J 0.9800 . ?
C414 H41K 0.9800 . ?
B1 F11 1.371(4) . ?
B1 F13 1.390(4) . ?
B1 F14 1.390(4) . ?
B1 F12 1.404(4) . ?
B2 F22' 1.276(8) . ?
B2 F21' 1.315(8) . ?
B2 F22 1.342(6) . ?
B2 F21 1.353(6) . ?
B2 F23 1.435(6) . ?
B2 F24 1.450(6) . ?
B2 F23' 1.483(9) . ?
B2 F24' 1.532(8) . ?
B3 F33 1.276(14) . ?
B3 F31 1.370(11) . ?
B3 F34 1.474(15) . ?
B3 F32 1.494(13) . ?
F31 F34 1.602(10) . ?
F31' F32' 0.89(2) . ?
B4 F43 1.334(10) . ?
B4 F44 1.368(12) . ?
B4 F42 1.402(10) . ?
B4 F41 1.460(10) . ?
B4' F43' 1.29(2) . ?
B4' F41' 1.33(3) . ?
B4' F42' 1.35(2) . ?
B4' F44' 1.48(3) . ?

loop_
_geom_torsion_atom_site_label_1
_geom_torsion_atom_site_label_2
_geom_torsion_atom_site_label_3
_geom_torsion_atom_site_label_4
_geom_torsion
_geom_torsion_site_symmetry_1
_geom_torsion_site_symmetry_2
_geom_torsion_site_symmetry_3
_geom_torsion_site_symmetry_4
_geom_torsion_publ_flag
N46 Cu1 N11 C12 37.1(4) . . . . ?
N44 Cu1 N11 C12 -86.7(3) . . . . ?
N13 Cu1 N11 C12 166.1(3) . . . . ?
N46 Cu1 N11 N12 -120.2(2) . . . . ?
N44 Cu1 N11 N12 116.0(2) . . . . ?
N13 Cu1 N11 N12 8.75(19) . . . . ?
C12 N11 N12 C14 -0.4(3) . . . . ?
Cu1 N11 N12 C14 163.4(2) . . . . ?
C12 N11 N12 C16 -175.7(3) . . . . ?
Cu1 N11 N12 C16 -11.8(3) . . . . ?
N11 Cu1 N13 C16 -4.9(2) . . . . ?
N46 Cu1 N13 C16 126.9(2) . . . . ?
N44 Cu1 N13 C16 -142.1(2) . . . . ?
N11 Cu1 N13 C19 175.6(3) . . . . ?
N46 Cu1 N13 C19 -52.6(3) . . . . ?
N44 Cu1 N13 C19 38.4(3) . . . . ?
N16 Cu2 N14 C19 -174.0(3) . . . . ?
N21 Cu2 N14 C19 51.0(3) . . . . ?
N23 Cu2 N14 C19 -39.7(3) . . . . ?
N16 Cu2 N14 C18 5.8(2) . . . . ?
N21 Cu2 N14 C18 -129.2(2) . . . . ?
N23 Cu2 N14 C18 140.1(2) . . . . ?
C111 N15 N16 C113 0.2(3) . . . . ?
C18 N15 N16 C113 178.2(3) . . . . ?
C111 N15 N16 Cu2 -165.5(2) . . . . ?
C18 N15 N16 Cu2 12.5(3) . . . . ?
N21 Cu2 N16 C113 -38.1(4) . . . . ?
N23 Cu2 N16 C113 84.4(3) . . . . ?
N14 Cu2 N16 C113 -169.5(3) . . . . ?
N21 Cu2 N16 N15 121.8(2) . . . . ?
N23 Cu2 N16 N15 -115.7(2) . . . . ?
N14 Cu2 N16 N15 -9.6(2) . . . . ?
N12 N11 C12 C13 1.2(4) . . . . ?
Cu1 N11 C12 C13 -157.5(3) . . . . ?
N12 N11 C12 C11 179.7(3) . . . . ?
Cu1 N11 C12 C11 21.0(5) . . . . ?
N11 C12 C13 C14 -1.6(4) . . . . ?
C11 C12 C13 C14 -179.9(4) . . . . ?
C12 C13 C14 N12 1.2(4) . . . . ?
C12 C13 C14 C15 178.3(4) . . . . ?
N11 N12 C14 C13 -0.5(4) . . . . ?
C16 N12 C14 C13 173.8(3) . . . . ?
N11 N12 C14 C15 -177.7(4) . . . . ?
C16 N12 C14 C15 -3.5(7) . . . . ?
C19 N13 C16 C17 -1.7(5) . . . . ?
Cu1 N13 C16 C17 178.8(2) . . . . ?
C19 N13 C16 N12 179.7(3) . . . . ?
Cu1 N13 C16 N12 0.2(3) . . . . ?
C14 N12 C16 N13 -166.5(3) . . . . ?
N11 N12 C16 N13 7.4(4) . . . . ?
C14 N12 C16 C17 14.9(6) . . . . ?
N11 N12 C16 C17 -171.1(3) . . . . ?
N13 C16 C17 C18 5.9(5) . . . . ?
N12 C16 C17 C18 -175.7(3) . . . . ?
C19 N14 C18 C17 -0.5(5) . . . . ?
Cu2 N14 C18 C17 179.6(2) . . . . ?
C19 N14 C18 N15 178.8(3) . . . . ?
Cu2 N14 C18 N15 -1.0(3) . . . . ?
C16 C17 C18 N14 -4.7(5) . . . . ?
C16 C17 C18 N15 176.0(3) . . . . ?
N16 N15 C18 N14 -7.3(4) . . . . ?
C111 N15 C18 N14 170.1(3) . . . . ?
N16 N15 C18 C17 172.1(3) . . . . ?
C111 N15 C18 C17 -10.6(6) . . . . ?
C18 N14 C19 N17 -177.4(3) . . . . ?
Cu2 N14 C19 N17 2.4(5) . . . . ?
C18 N14 C19 N13 5.4(5) . . . . ?
Cu2 N14 C19 N13 -174.8(2) . . . . ?
C16 N13 C19 N14 -4.4(5) . . . . ?
Cu1 N13 C19 N14 175.1(2) . . . . ?
C16 N13 C19 N17 178.4(3) . . . . ?
Cu1 N13 C19 N17 -2.1(5) . . . . ?
N16 N15 C111 C112 0.7(4) . . . . ?
C18 N15 C111 C112 -176.8(3) . . . . ?
N16 N15 C111 C110 179.2(4) . . . . ?
C18 N15 C111 C110 1.7(6) . . . . ?
N15 C111 C112 C113 -1.4(4) . . . . ?
C110 C111 C112 C113 -179.7(4) . . . . ?
N15 N16 C113 C112 -1.1(4) . . . . ?
Cu2 N16 C113 C112 160.0(3) . . . . ?
N15 N16 C113 C114 180.0(3) . . . . ?
Cu2 N16 C113 C114 -18.9(5) . . . . ?
C111 C112 C113 N16 1.6(4) . . . . ?
C111 C112 C113 C114 -179.6(4) . . . . ?
N16 Cu2 N21 C22 -49.5(4) . . . . ?
N23 Cu2 N21 C22 167.7(4) . . . . ?
N14 Cu2 N21 C22 61.7(4) . . . . ?
N16 Cu2 N21 N22 146.45(19) . . . . ?
N23 Cu2 N21 N22 3.6(2) . . . . ?
N14 Cu2 N21 N22 -102.4(2) . . . . ?
C22 N21 N22 C24 -2.0(4) . . . . ?
Cu2 N21 N22 C24 167.1(2) . . . . ?
C22 N21 N22 C26 -179.2(3) . . . . ?
Cu2 N21 N22 C26 -10.1(3) . . . . ?
N16 Cu2 N23 C26 -137.0(2) . . . . ?
N21 Cu2 N23 C26 3.3(2) . . . . ?
N14 Cu2 N23 C26 129.9(2) . . . . ?
N16 Cu2 N23 C29 33.1(3) . . . . ?
N21 Cu2 N23 C29 173.5(3) . . . . ?
N14 Cu2 N23 C29 -60.0(3) . . . . ?
N31 Cu3 N24 C28 139.80(19) . . . . ?
N26 Cu3 N24 C28 -2.4(2) . . . . ?
N33 Cu3 N24 C28 -124.08(19) . . . . ?
N31 Cu3 N24 C29 -30.1(3) . . . . ?
N26 Cu3 N24 C29 -172.2(3) . . . . ?
N33 Cu3 N24 C29 66.1(2) . . . . ?
C211 N25 N26 C213 1.9(4) . . . . ?
C28 N25 N26 C213 178.8(3) . . . . ?
C211 N25 N26 Cu3 -165.8(2) . . . . ?
C28 N25 N26 Cu3 11.0(3) . . . . ?
N31 Cu3 N26 C213 51.2(4) . . . . ?
N24 Cu3 N26 C213 -166.9(4) . . . . ?
N33 Cu3 N26 C213 -57.3(4) . . . . ?
N31 Cu3 N26 N25 -146.51(19) . . . . ?
N24 Cu3 N26 N25 -4.6(2) . . . . ?
N33 Cu3 N26 N25 105.0(2) . . . . ?
N22 N21 C22 C23 0.5(4) . . . . ?
Cu2 N21 C22 C23 -164.4(3) . . . . ?
N22 N21 C22 C21 -179.3(4) . . . . ?
Cu2 N21 C22 C21 15.7(7) . . . . ?
N21 C22 C23 C24 1.1(5) . . . . ?
C21 C22 C23 C24 -179.1(5) . . . . ?
C22 C23 C24 N22 -2.2(5) . . . . ?
C22 C23 C24 C25 175.3(4) . . . . ?
N21 N22 C24 C23 2.6(4) . . . . ?
C26 N22 C24 C23 179.2(4) . . . . ?
N21 N22 C24 C25 -175.0(4) . . . . ?
C26 N22 C24 C25 1.6(6) . . . . ?
C29 N23 C26 C27 -1.2(4) . . . . ?
Cu2 N23 C26 C27 169.9(2) . . . . ?
C29 N23 C26 N22 179.4(3) . . . . ?
Cu2 N23 C26 N22 -9.5(3) . . . . ?
N21 N22 C26 N23 12.9(4) . . . . ?
C24 N22 C26 N23 -163.6(3) . . . . ?
N21 N22 C26 C27 -166.5(3) . . . . ?
C24 N22 C26 C27 17.0(5) . . . . ?
N23 C26 C27 C28 2.8(4) . . . . ?
N22 C26 C27 C28 -177.9(3) . . . . ?
C29 N24 C28 C27 0.5(4) . . . . ?
Cu3 N24 C28 C27 -170.5(2) . . . . ?
C29 N24 C28 N25 179.7(2) . . . . ?
Cu3 N24 C28 N25 8.7(3) . . . . ?
C26 C27 C28 N24 -2.4(4) . . . . ?
C26 C27 C28 N25 178.5(3) . . . . ?
N26 N25 C28 N24 -12.9(4) . . . . ?
C211 N25 C28 N24 163.1(3) . . . . ?
N26 N25 C28 C27 166.3(3) . . . . ?
C211 N25 C28 C27 -17.7(5) . . . . ?
C26 N23 C29 N27 179.6(3) . . . . ?
Cu2 N23 C29 N27 9.7(4) . . . . ?
C26 N23 C29 N24 -1.0(4) . . . . ?
Cu2 N23 C29 N24 -170.9(2) . . . . ?
C28 N24 C29 N27 -179.3(3) . . . . ?
Cu3 N24 C29 N27 -9.6(4) . . . . ?
C28 N24 C29 N23 1.3(4) . . . . ?
Cu3 N24 C29 N23 171.0(2) . . . . ?
N26 N25 C211 C212 -1.9(4) . . . . ?
C28 N25 C211 C212 -178.0(3) . . . . ?
N26 N25 C211 C210 175.8(4) . . . . ?
C28 N25 C211 C210 -0.4(6) . . . . ?
N25 C211 C212 C213 1.1(4) . . . . ?
C210 C211 C212 C213 -176.4(4) . . . . ?
N25 N26 C213 C212 -1.2(4) . . . . ?
Cu3 N26 C213 C212 162.2(3) . . . . ?
N25 N26 C213 C214 178.6(4) . . . . ?
Cu3 N26 C213 C214 -18.0(6) . . . . ?
C211 C212 C213 N26 0.1(5) . . . . ?
C211 C212 C213 C214 -179.7(4) . . . . ?
N26 Cu3 N31 C32 47.9(4) . . . . ?
N24 Cu3 N31 C32 -75.1(4) . . . . ?
N33 Cu3 N31 C32 174.2(4) . . . . ?
N26 Cu3 N31 N32 -120.72(19) . . . . ?
N24 Cu3 N31 N32 116.24(19) . . . . ?
N33 Cu3 N31 N32 5.59(18) . . . . ?
C32 N31 N32 C34 -0.7(3) . . . . ?
Cu3 N31 N32 C34 171.37(19) . . . . ?
C32 N31 N32 C36 177.7(3) . . . . ?
Cu3 N31 N32 C36 -10.2(3) . . . . ?
N31 Cu3 N33 C36 -0.35(18) . . . . ?
N26 Cu3 N33 C36 135.78(18) . . . . ?
N24 Cu3 N33 C36 -133.31(18) . . . . ?
N31 Cu3 N33 C39 169.7(2) . . . . ?
N26 Cu3 N33 C39 -54.2(3) . . . . ?
N24 Cu3 N33 C39 36.7(2) . . . . ?
N36 Cu4 N34 C38 1.76(18) . . . . ?
N41 Cu4 N34 C38 -136.92(18) . . . . ?
N43 Cu4 N34 C38 131.56(18) . . . . ?
N36 Cu4 N34 C39 -170.4(2) . . . . ?
N41 Cu4 N34 C39 51.0(3) . . . . ?
N43 Cu4 N34 C39 -40.6(2) . . . . ?
C311 N35 N36 C313 0.3(3) . . . . ?
C38 N35 N36 C313 -176.7(2) . . . . ?
C311 N35 N36 Cu4 -173.64(19) . . . . ?
C38 N35 N36 Cu4 9.3(3) . . . . ?
N41 Cu4 N36 C313 -49.4(4) . . . . ?
N43 Cu4 N36 C313 71.9(4) . . . . ?
N34 Cu4 N36 C313 -177.0(3) . . . . ?
N41 Cu4 N36 N35 121.76(19) . . . . ?
N43 Cu4 N36 N35 -116.90(19) . . . . ?
N34 Cu4 N36 N35 -5.80(18) . . . . ?
N32 N31 C32 C33 0.9(4) . . . . ?
Cu3 N31 C32 C33 -168.4(3) . . . . ?
N32 N31 C32 C31 178.8(3) . . . . ?
Cu3 N31 C32 C31 9.5(6) . . . . ?
N31 C32 C33 C34 -0.7(4) . . . . ?
C31 C32 C33 C34 -178.3(4) . . . . ?
C32 C33 C34 N32 0.3(4) . . . . ?
C32 C33 C34 C35 176.8(4) . . . . ?
N31 N32 C34 C33 0.3(3) . . . . ?
C36 N32 C34 C33 -177.8(3) . . . . ?
N31 N32 C34 C35 -176.5(3) . . . . ?
C36 N32 C34 C35 5.5(5) . . . . ?
C39 N33 C36 C37 2.4(4) . . . . ?
Cu3 N33 C36 C37 173.7(2) . . . . ?
C39 N33 C36 N32 -176.1(2) . . . . ?
Cu3 N33 C36 N32 -4.8(3) . . . . ?
C34 N32 C36 N33 -172.3(3) . . . . ?
N31 N32 C36 N33 9.8(3) . . . . ?
C34 N32 C36 C37 9.2(5) . . . . ?
N31 N32 C36 C37 -168.7(2) . . . . ?
N33 C36 C37 C38 -1.6(4) . . . . ?
N32 C36 C37 C38 176.8(2) . . . . ?
C39 N34 C38 C37 -1.7(4) . . . . ?
Cu4 N34 C38 C37 -174.7(2) . . . . ?
C39 N34 C38 N35 175.6(2) . . . . ?
Cu4 N34 C38 N35 2.6(3) . . . . ?
C36 C37 C38 N34 1.2(4) . . . . ?
C36 C37 C38 N35 -175.8(2) . . . . ?
N36 N35 C38 N34 -7.7(3) . . . . ?
C311 N35 C38 N34 176.1(3) . . . . ?
N36 N35 C38 C37 169.6(2) . . . . ?
C311 N35 C38 C37 -6.6(5) . . . . ?
C38 N34 C39 N37 -179.1(3) . . . . ?
Cu4 N34 C39 N37 -7.1(4) . . . . ?
C38 N34 C39 N33 2.6(4) . . . . ?
Cu4 N34 C39 N33 174.57(19) . . . . ?
C36 N33 C39 N34 -2.9(4) . . . . ?
Cu3 N33 C39 N34 -172.8(2) . . . . ?
C36 N33 C39 N37 178.7(3) . . . . ?
Cu3 N33 C39 N37 8.8(4) . . . . ?
N36 N35 C311 C312 -0.4(3) . . . . ?
C38 N35 C311 C312 176.0(3) . . . . ?
N36 N35 C311 C310 177.0(3) . . . . ?
C38 N35 C311 C310 -6.6(5) . . . . ?
N35 C311 C312 C313 0.4(4) . . . . ?
C310 C311 C312 C313 -176.9(4) . . . . ?
N35 N36 C313 C312 -0.1(4) . . . . ?
Cu4 N36 C313 C312 171.6(2) . . . . ?
N35 N36 C313 C314 -179.7(3) . . . . ?
Cu4 N36 C313 C314 -8.0(6) . . . . ?
C311 C312 C313 N36 -0.2(4) . . . . ?
C311 C312 C313 C314 179.4(4) . . . . ?
N36 Cu4 N41 C42 -54.5(4) . . . . ?
N43 Cu4 N41 C42 166.8(4) . . . . ?
N34 Cu4 N41 C42 56.3(4) . . . . ?
N36 Cu4 N41 N42 141.61(19) . . . . ?
N43 Cu4 N41 N42 2.9(2) . . . . ?
N34 Cu4 N41 N42 -107.6(2) . . . . ?
C42 N41 N42 C44 -0.8(4) . . . . ?
Cu4 N41 N42 C44 168.0(2) . . . . ?
C42 N41 N42 C46 -177.6(3) . . . . ?
Cu4 N41 N42 C46 -8.8(3) . . . . ?
N36 Cu4 N43 C46 -139.31(19) . . . . ?
N41 Cu4 N43 C46 3.5(2) . . . . ?
N34 Cu4 N43 C46 125.51(19) . . . . ?
N36 Cu4 N43 C49 31.0(3) . . . . ?
N41 Cu4 N43 C49 173.9(2) . . . . ?
N34 Cu4 N43 C49 -64.1(2) . . . . ?
N11 Cu1 N44 C48 138.1(2) . . . . ?
N46 Cu1 N44 C48 -1.5(2) . . . . ?
N13 Cu1 N44 C48 -127.0(2) . . . . ?
N11 Cu1 N44 C49 -34.8(3) . . . . ?
N46 Cu1 N44 C49 -174.4(3) . . . . ?
N13 Cu1 N44 C49 60.1(3) . . . . ?
C411 N45 N46 C413 2.0(4) . . . . ?
C48 N45 N46 C413 179.1(3) . . . . ?
C411 N45 N46 Cu1 -165.2(2) . . . . ?
C48 N45 N46 Cu1 11.9(3) . . . . ?
N11 Cu1 N46 C413 47.6(4) . . . . ?
N44 Cu1 N46 C413 -166.8(4) . . . . ?
N13 Cu1 N46 C413 -60.0(4) . . . . ?
N11 Cu1 N46 N45 -151.06(19) . . . . ?
N44 Cu1 N46 N45 -5.5(2) . . . . ?
N13 Cu1 N46 N45 101.4(2) . . . . ?
N42 N41 C42 C43 0.3(4) . . . . ?
Cu4 N41 C42 C43 -164.5(3) . . . . ?
N42 N41 C42 C41 -179.5(4) . . . . ?
Cu4 N41 C42 C41 15.6(6) . . . . ?
N41 C42 C43 C44 0.3(5) . . . . ?
C41 C42 C43 C44 -179.9(5) . . . . ?
C42 C43 C44 N42 -0.7(5) . . . . ?
C42 C43 C44 C45 175.6(4) . . . . ?
N41 N42 C44 C43 1.0(4) . . . . ?
C46 N42 C44 C43 177.1(3) . . . . ?
N41 N42 C44 C45 -175.5(4) . . . . ?
C46 N42 C44 C45 0.7(6) . . . . ?
C49 N43 C46 C47 -0.7(4) . . . . ?
Cu4 N43 C46 C47 170.7(2) . . . . ?
C49 N43 C46 N42 179.6(2) . . . . ?
Cu4 N43 C46 N42 -9.0(3) . . . . ?
N41 N42 C46 N43 11.7(4) . . . . ?
C44 N42 C46 N43 -164.3(3) . . . . ?
N41 N42 C46 C47 -168.0(3) . . . . ?
C44 N42 C46 C47 16.0(5) . . . . ?
N43 C46 C47 C48 2.8(5) . . . . ?
N42 C46 C47 C48 -177.5(3) . . . . ?
C49 N44 C48 C47 1.8(4) . . . . ?
Cu1 N44 C48 C47 -171.8(2) . . . . ?
C49 N44 C48 N45 -178.3(2) . . . . ?
Cu1 N44 C48 N45 8.1(3) . . . . ?
C46 C47 C48 N44 -3.3(5) . . . . ?
C46 C47 C48 N45 176.7(3) . . . . ?
C411 N45 C48 N44 163.2(3) . . . . ?
N46 N45 C48 N44 -13.2(4) . . . . ?
C411 N45 C48 C47 -16.9(5) . . . . ?
N46 N45 C48 C47 166.8(3) . . . . ?
C46 N43 C49 N47 178.9(3) . . . . ?
Cu4 N43 C49 N47 8.7(4) . . . . ?
C46 N43 C49 N44 -1.1(4) . . . . ?
Cu4 N43 C49 N44 -171.3(2) . . . . ?
C48 N44 C49 N47 -179.5(3) . . . . ?
Cu1 N44 C49 N47 -6.7(4) . . . . ?
C48 N44 C49 N43 0.5(4) . . . . ?
Cu1 N44 C49 N43 173.3(2) . . . . ?
N46 N45 C411 C412 -3.0(4) . . . . ?
C48 N45 C411 C412 -179.4(3) . . . . ?
N46 N45 C411 C410 173.9(4) . . . . ?
C48 N45 C411 C410 -2.6(6) . . . . ?
N45 C411 C412 C413 2.7(5) . . . . ?
C410 C411 C412 C413 -173.9(4) . . . . ?
N45 N46 C413 C412 -0.2(4) . . . . ?
Cu1 N46 C413 C412 162.1(3) . . . . ?
N45 N46 C413 C414 179.5(4) . . . . ?
Cu1 N46 C413 C414 -18.2(6) . . . . ?
C411 C412 C413 N46 -1.6(5) . . . . ?
C411 C412 C413 C414 178.8(5) . . . . ?
F33 B3 F31 F34 136.2(7) . . . . ?
F32 B3 F31 F34 -82.2(13) . . . . ?
F33 B3 F34 F31 -78.8(17) . . . . ?
F32 B3 F34 F31 122.1(6) . . . . ?
